data_4338036
loop_
_publ_author_name
'Ju, Wei-Wei'
'Zhang, Hai-Tao'
'Xu, Xiao'
'Zhang, Yu'
'Xu, Yan'

_publ_section_title
;
 Enantiomerically Pure Lanthanide-Organic Polytungstates Exhibiting
 Two-Photon Absorption Properties.
;
_journal_issue 7
_journal_name_full 'Inorganic chemistry'
_journal_page_first 3269
_journal_paper_doi 10.1021/ic500157x
_journal_volume 53
_journal_year 2014
_chemical_absolute_configuration L
_chemical_formula_sum 'C12 H46 Ce N3 Na3 O77.5 Si2 W19'
_chemical_formula_weight 5230.94
_chemical_name_systematic
; 
 ? 
;
_space_group_IT_number 4
_symmetry_cell_setting monoclinic
_symmetry_space_group_name_Hall 'P 2yb'
_symmetry_space_group_name_H-M 'P 1 21 1'
_atom_sites_solution_hydrogens geom
_atom_sites_solution_primary direct
_atom_sites_solution_secondary difmap
_audit_creation_method SHELXL-97
_cell_angle_alpha 90.00
_cell_angle_beta 109.375(9)
_cell_angle_gamma 90.00
_cell_formula_units_Z 2
_cell_length_a 14.071(9)
_cell_length_b 28.174(19)
_cell_length_c 14.788(10)
_cell_measurement_reflns_used 4147
_cell_measurement_temperature 296(2)
_cell_measurement_theta_max 25.5
_cell_measurement_theta_min 1.45
_cell_volume 5530(6)
_computing_cell_refinement 'SAINT (Bruker, 2005)'
_computing_data_collection 'APEX2 (Bruker, 2005)'
_computing_data_reduction SAINT
_computing_molecular_graphics SHELXTL
_computing_publication_material SHELXTL
_computing_structure_refinement 'SHELXL-97 (Sheldrick, 1997)'
_computing_structure_solution 'SHELXS-97 (Sheldrick, 1990)'
_diffrn_ambient_temperature 296(2)
_diffrn_measured_fraction_theta_full 0.991
_diffrn_measured_fraction_theta_max 0.991
_diffrn_measurement_device_type 'Bruker Apex2 CCD'
_diffrn_measurement_method '\w scans'
_diffrn_radiation_monochromator graphite
_diffrn_radiation_source 'fine-focus sealed tube'
_diffrn_radiation_type MoK\a
_diffrn_radiation_wavelength 0.71073
_diffrn_reflns_av_R_equivalents 0.0982
_diffrn_reflns_av_sigmaI/netI 0.1528
_diffrn_reflns_limit_h_max 16
_diffrn_reflns_limit_h_min -16
_diffrn_reflns_limit_k_max 34
_diffrn_reflns_limit_k_min -34
_diffrn_reflns_limit_l_max 17
_diffrn_reflns_limit_l_min -17
_diffrn_reflns_number 40247
_diffrn_reflns_theta_full 25.50
_diffrn_reflns_theta_max 25.50
_diffrn_reflns_theta_min 1.45
_exptl_absorpt_coefficient_mu 20.187
_exptl_absorpt_correction_T_max 0.1956
_exptl_absorpt_correction_T_min 0.1405
_exptl_absorpt_correction_type multi-scan
_exptl_absorpt_process_details '(SADABS; Sheldrick, 2003)'
_exptl_crystal_colour lutescent
_exptl_crystal_density_diffrn 3.141
_exptl_crystal_density_method 'not measured'
_exptl_crystal_description slice
_exptl_crystal_F_000 4568
_exptl_crystal_size_max 0.16
_exptl_crystal_size_mid 0.14
_exptl_crystal_size_min 0.12
_refine_diff_density_max 2.491
_refine_diff_density_min -1.958
_refine_diff_density_rms 0.448
_refine_ls_abs_structure_details 'Flack H D (1983), Acta Cryst. A39, 876-881'
_refine_ls_abs_structure_Flack -0.02(2)
_refine_ls_extinction_coef 0.000502(12)
_refine_ls_extinction_expression Fc^*^=kFc[1+0.001xFc^2^\l^3^/sin(2\q)]^-1/4^
_refine_ls_extinction_method SHELXL
_refine_ls_goodness_of_fit_ref 0.986
_refine_ls_hydrogen_treatment mixed
_refine_ls_matrix_type full
_refine_ls_number_parameters 1091
_refine_ls_number_reflns 19839
_refine_ls_number_restraints 307
_refine_ls_restrained_S_all 0.981
_refine_ls_R_factor_all 0.1323
_refine_ls_R_factor_gt 0.0665
_refine_ls_shift/su_max 0.028
_refine_ls_shift/su_mean 0.001
_refine_ls_structure_factor_coef Fsqd
_refine_ls_weighting_details 'calc w=1/[\s^2^(Fo^2^)+(0.0873P)^2^+0.0000P] where P=(Fo^2^+2Fc^2^)/3'
_refine_ls_weighting_scheme calc
_refine_ls_wR_factor_gt 0.1488
_refine_ls_wR_factor_ref 0.1811
_reflns_number_gt 12119
_reflns_number_total 19839
_reflns_threshold_expression >2sigma(I)
_cod_data_source_file ic500157x_si_003.cif
_cod_data_source_block a01
_cod_depositor_comments
;
The following automatic conversions were performed:

'_symmetry_cell_setting' value 'Monoclinic' changed to 'monoclinic'
according to
/usr/data/users/saulius/automatic-downloads/rss-feeds/ACS/lib/dictionaries/cif_core.dic
dictionary named 'cif_core.dic' version 2.4.2 from 2011-04-26.

Automatic conversion script
Id: cif_fix_values 2281 2013-09-26 08:29:07Z andrius 

 Adding full bibliography for 4338035--4338036.cif.
;
_cod_original_sg_symbol_H-M 'P 1  21 1 '
_cod_original_formula_sum 'C12 H46 Ce N3 Na3 O77.50 Si2 W19'
_cod_database_code 4338036

loop_
_symmetry_equiv_pos_as_xyz
'x, y, z'
'-x, y+1/2, -z'

loop_
_atom_site_label
_atom_site_type_symbol
_atom_site_fract_x
_atom_site_fract_y
_atom_site_fract_z
_atom_site_U_iso_or_equiv
_atom_site_adp_type
_atom_site_occupancy
_atom_site_symmetry_multiplicity
_atom_site_calc_flag
_atom_site_refinement_flags
_atom_site_disorder_assembly
_atom_site_disorder_group
W1 W 0.13763(6) 0.41311(3) 0.15004(7) 0.0357(3) Uani 1 1 d . . .
W2 W 0.02329(7) 0.41117(4) 0.51646(7) 0.0397(3) Uani 1 1 d . . .
W3 W -0.33698(6) 0.31754(3) -0.17649(7) 0.0354(3) Uani 1 1 d . . .
W4 W -0.20669(6) 0.34569(4) 0.37294(7) 0.0387(3) Uani 1 1 d . . .
W5 W -0.23909(6) 0.21240(3) -0.19916(7) 0.0369(3) Uani 1 1 d . . .
W6 W -0.07901(7) 0.46906(3) 0.09579(7) 0.0385(3) Uani 1 1 d . . .
W7 W -0.03748(7) 0.49826(3) 0.35209(7) 0.0405(3) Uani 1 1 d . . .
W8 W -0.45479(7) 0.14735(3) -0.16706(7) 0.0424(3) Uani 1 1 d . . .
W9 W -0.26061(7) 0.14993(3) 0.18612(7) 0.0415(3) Uani 1 1 d . . .
W10 W 0.04013(7) 0.28278(3) 0.43699(7) 0.0374(3) Uani 1 1 d . . .
W11 W 0.19703(6) 0.31299(3) 0.32695(7) 0.0371(3) Uani 1 1 d . . .
W12 W -0.26461(6) 0.42817(3) 0.20277(7) 0.0401(3) Uani 1 1 d . . .
W13 W -0.56490(6) 0.25316(4) -0.16024(7) 0.0404(3) Uani 1 1 d . . .
W14 W -0.06954(6) 0.36962(3) -0.06493(7) 0.0342(2) Uani 1 1 d . . .
W15 W 0.19021(6) 0.44265(3) 0.40700(7) 0.0383(3) Uani 1 1 d . . .
W16 W -0.52792(7) 0.17376(4) 0.02152(8) 0.0442(3) Uani 1 1 d . . .
W17 W -0.43014(6) 0.34524(3) 0.02323(7) 0.0371(3) Uani 1 1 d . . .
W18 W -0.39058(6) 0.26507(4) 0.19820(7) 0.0396(3) Uani 1 1 d . . .
W19 W -0.18727(7) 0.12583(3) 0.00419(7) 0.0411(3) Uani 1 1 d . . .
Ce1 Ce 0.03434(9) 0.18859(5) 0.22614(10) 0.0401(4) Uani 1 1 d . . .
Si1 Si -0.3185(4) 0.2335(2) -0.0006(4) 0.0280(15) Uani 1 1 d . . .
Si2 Si -0.0218(4) 0.3814(2) 0.2751(4) 0.0311(16) Uani 1 1 d . . .
Na1 Na -0.1779(6) 0.3074(3) 0.1561(7) 0.055(3) Uani 1 1 d . . .
O1 O -0.4983(9) 0.2267(5) 0.0981(12) 0.051(5) Uani 1 1 d . . .
O2 O -0.4318(9) 0.2103(5) -0.0579(10) 0.033(3) Uani 1 1 d U . .
O3 O 0.0526(11) 0.1989(6) -0.1863(11) 0.054(4) Uani 1 1 d U . .
O4 O -0.5254(9) 0.3019(5) -0.0604(10) 0.036(3) Uani 1 1 d U . .
O5 O -0.2735(9) 0.2553(4) -0.0767(9) 0.026(4) Uani 1 1 d . . .
O6 O -0.3591(9) 0.3464(5) -0.0638(9) 0.036(4) Uani 1 1 d . . .
O7 O -0.1982(10) 0.3465(5) -0.1237(11) 0.045(4) Uani 1 1 d . . .
O8 O -0.3346(9) 0.2749(5) 0.0692(11) 0.044(4) Uani 1 1 d . . .
O9 O -0.6706(10) 0.2800(5) -0.2331(11) 0.044(4) Uani 1 1 d U . .
O10 O -0.1391(9) 0.3716(6) 0.2591(11) 0.046(5) Uani 1 1 d . . .
O11 O 0.1763(9) 0.4488(4) 0.2798(9) 0.025(3) Uani 1 1 d U . .
O12 O -0.0877(9) 0.3226(5) 0.0469(9) 0.033(4) Uani 1 1 d . . .
O13 O 0.0232(9) 0.4195(4) 0.3615(11) 0.039(5) Uani 1 1 d . . .
O14 O -0.2368(10) 0.1038(5) 0.1066(10) 0.038(3) Uani 1 1 d U . .
O15 O -0.1699(8) 0.4671(4) 0.2942(8) 0.020(3) Uani 1 1 d U . .
O16 O -0.1086(9) 0.4207(5) -0.0073(10) 0.037(3) Uani 1 1 d U . .
O17 O -0.4625(9) 0.2838(5) -0.2014(9) 0.032(4) Uani 1 1 d . . .
O18 O -0.6215(9) 0.2162(5) -0.0799(10) 0.037(3) Uani 1 1 d U . .
O19 O 0.0336(9) 0.4130(5) 0.6361(9) 0.0327(17) Uani 1 1 d U . .
O20 O -0.0398(9) 0.4978(5) 0.2168(10) 0.034(3) Uani 1 1 d U . .
O21 O -0.4604(9) 0.3214(5) 0.1264(10) 0.037(3) Uani 1 1 d U . .
O22 O -0.0091(9) 0.4015(5) 0.1775(9) 0.030(3) Uani 1 1 d U . .
O23 O -0.5084(10) 0.3932(5) -0.0077(10) 0.037(4) Uani 1 1 d . . .
O24 O 0.0545(10) 0.4703(5) 0.0988(10) 0.037(3) Uani 1 1 d U . .
O25 O 0.0698(9) 0.3842(5) 0.0409(10) 0.036(3) Uani 1 1 d U . .
O26 O -0.3861(11) 0.3605(6) -0.2650(13) 0.058(4) Uani 1 1 d U . .
O27 O -0.1961(11) 0.4466(4) 0.1176(10) 0.043(4) Uani 1 1 d . . .
O28 O -0.0457(10) 0.3937(5) -0.1650(10) 0.0359(17) Uani 1 1 d U . .
O29 O -0.0351(9) 0.4758(5) 0.4748(10) 0.036(4) Uani 1 1 d . . .
O30 O -0.4132(12) 0.1449(6) 0.0934(12) 0.059(6) Uani 1 1 d . . .
O31 O -0.1176(9) 0.3880(5) 0.4547(10) 0.036(4) Uani 1 1 d . . .
O32 O -0.1192(12) 0.5188(6) 0.0218(11) 0.053(5) Uani 1 1 d . . .
O33 O -0.4963(12) 0.1038(6) -0.2546(12) 0.0541(18) Uani 1 1 d U . .
O34 O 0.3059(12) 0.4683(5) 0.4653(11) 0.050(5) Uani 1 1 d . . .
O35 O -0.3447(11) 0.1201(5) -0.0841(11) 0.044(5) Uani 1 1 d . . .
O36 O 0.0018(10) 0.3096(5) -0.0709(10) 0.041(3) Uani 1 1 d U . .
O37 O -0.0538(9) 0.2514(5) 0.1154(11) 0.042(4) Uani 1 1 d . . .
O38 O -0.3232(9) 0.3754(5) 0.1125(9) 0.036(4) Uani 1 1 d . . .
O39 O 0.0420(8) 0.3328(5) 0.3125(9) 0.028(4) Uani 1 1 d . . .
O40 O 0.1787(9) 0.3590(5) 0.2204(10) 0.037(3) Uani 1 1 d U . .
O41 O 0.1518(10) 0.2617(5) 0.2544(10) 0.042(5) Uani 1 1 d . . .
O42 O -0.1616(11) 0.0718(5) -0.0323(13) 0.053(6) Uani 1 1 d . . .
O43 O -0.2544(10) 0.1873(6) 0.0575(9) 0.042(4) Uani 1 1 d . . .
O44 O 0.3259(11) 0.3070(7) 0.3606(11) 0.064(6) Uani 1 1 d . . .
O45 O -0.1079(9) 0.2367(5) -0.1509(9) 0.038(4) Uani 1 1 d . . .
O46 O 0.2174(9) 0.3804(5) 0.4076(10) 0.035(3) Uani 1 1 d U . .
O47 O -0.2259(10) 0.1891(5) -0.2975(10) 0.046(4) Uani 1 1 d . . .
O48 O 0.1757(9) 0.2918(6) 0.4399(11) 0.046(5) Uani 1 1 d . . .
O49 O -0.1856(8) 0.1659(5) -0.1015(10) 0.034(4) Uani 1 1 d . . .
O50 O 0.2449(11) 0.4306(6) 0.1255(13) 0.063(6) Uani 1 1 d . . .
O51 O -0.2800(9) 0.3020(5) 0.2640(11) 0.044(5) Uani 1 1 d . . .
O52 O 0.1908(11) 0.1582(6) 0.3589(11) 0.051(3) Uani 1 1 d U . .
O53 O -0.2961(10) 0.3943(5) 0.2993(12) 0.050(5) Uani 1 1 d . . .
O54 O -0.3148(10) 0.2072(6) 0.2161(12) 0.054(5) Uani 1 1 d . . .
O55 O 0.0601(11) 0.3508(6) 0.5070(11) 0.052(5) Uani 1 1 d . . .
O56 O -0.2814(11) 0.1142(6) 0.2730(12) 0.057(5) Uani 1 1 d . . .
O57 O -0.3668(10) 0.1858(5) -0.2160(12) 0.049(5) Uani 1 1 d . . .
O58 O 0.1066(11) 0.5035(6) 0.3879(11) 0.049(4) Uani 1 1 d U . .
O59 O 0.1518(11) 0.4382(6) 0.5249(10) 0.046(5) Uani 1 1 d . . .
O60 O -0.2728(10) 0.3276(5) 0.4472(9) 0.036(3) Uani 1 1 d U . .
O61 O -0.2848(10) 0.2722(5) -0.2544(10) 0.044(4) Uani 1 1 d U . .
O62 O -0.5374(11) 0.1312(6) -0.0899(12) 0.059(5) Uani 1 1 d . . .
O63 O -0.3663(11) 0.4641(6) 0.1729(12) 0.051(4) Uani 1 1 d U . .
O64 O -0.1302(11) 0.1664(6) 0.2436(12) 0.059(6) Uani 1 1 d . . .
O65 O -0.4481(10) 0.2632(7) 0.2862(12) 0.068(6) Uani 1 1 d . . .
O66 O -0.0734(13) 0.5565(6) 0.3624(14) 0.071(7) Uani 1 1 d . . .
O67 O -0.0979(10) 0.3026(6) 0.4051(10) 0.048(5) Uani 1 1 d . . .
O68 O -0.5575(11) 0.2003(6) -0.2332(11) 0.057(6) Uani 1 1 d . . .
O69 O -0.6205(11) 0.1476(6) 0.0512(12) 0.052(4) Uani 1 1 d U . .
O70 O -0.0677(11) 0.1426(5) 0.0839(10) 0.044(5) Uani 1 1 d . . .
O71 O 0.0072(10) 0.2335(5) 0.3532(10) 0.040(4) Uani 1 1 d . . .
O72 O 0.0588(11) 0.2549(6) 0.5485(11) 0.058(5) Uani 1 1 d . . .
O73 O 0.1532(11) 0.2080(7) -0.0476(13) 0.073(6) Uani 1 1 d . . .
C1 C -0.0493(13) 0.2809(7) 0.0576(14) 0.025(4) Uani 1 1 d U . .
C2 C 0.0157(13) 0.2728(7) 0.0006(13) 0.024(4) Uani 1 1 d U . .
H2A H 0.0864 0.2702 0.0411 0.028 Uiso 1 1 calc R . .
C3 C -0.0160(9) 0.2312(7) -0.0694(12) 0.035(4) Uani 1 1 d DU . .
H3A H -0.0315 0.2056 -0.0316 0.042 Uiso 1 1 calc R . .
C4 C 0.0684(10) 0.2113(7) -0.1008(12) 0.028(4) Uani 1 1 d DU . .
C5 C 0.1921(17) 0.1103(9) 0.4635(9) 0.058(6) Uani 1 1 d DU . .
H5A H 0.1825 0.0786 0.4824 0.087 Uiso 1 1 calc R . .
H5B H 0.1467 0.1314 0.4800 0.087 Uiso 1 1 calc R . .
H5C H 0.2603 0.1200 0.4962 0.087 Uiso 1 1 calc R . .
C6 C 0.1721(12) 0.1118(6) 0.3613(8) 0.0148(16) Uani 1 1 d DU . .
H6A H 0.2184 0.0923 0.3413 0.018 Uiso 1 1 calc R . .
H6B H 0.1031 0.1036 0.3248 0.018 Uiso 1 1 calc R . .
C7 C -0.705(2) 0.3838(6) -0.2701(10) 0.107(7) Uani 1 1 d DU . .
H7A H -0.7670 0.3849 -0.2570 0.160 Uiso 1 1 calc R A 2
H7B H -0.6846 0.4154 -0.2799 0.160 Uiso 1 1 calc R A 2
H7C H -0.6536 0.3696 -0.2167 0.160 Uiso 1 1 calc R A 2
C8 C -0.6340(8) 0.3445(11) -0.3855(13) 0.106(7) Uani 1 1 d DU . .
H8A H -0.6570 0.3252 -0.4421 0.160 Uiso 1 1 calc R B 2
H8B H -0.5843 0.3274 -0.3357 0.160 Uiso 1 1 calc R B 2
H8C H -0.6048 0.3732 -0.3996 0.160 Uiso 1 1 calc R B 2
C9 C 0.0624(8) 0.3100(7) 0.7364(16) 0.069(3) Uani 1 1 d DU . .
C10 C -0.1230(10) 0.3089(7) 0.6452(13) 0.071(3) Uani 1 1 d DU . .
C11 C 0.456(2) 0.3864(8) 0.2865(13) 0.108(5) Uani 1 1 d DU . .
H11A H 0.4583 0.3661 0.2350 0.162 Uiso 1 1 d R . .
H11B H 0.3881 0.3953 0.2774 0.162 Uiso 1 1 d R . .
H11C H 0.4957 0.4144 0.2874 0.162 Uiso 1 1 d R . .
C12 C 0.4729(17) 0.3935(7) 0.4297(15) 0.115(7) Uani 1 1 d DU . .
H12A H 0.4982 0.3812 0.4938 0.172 Uiso 1 1 d R . .
H12B H 0.5109 0.4210 0.4248 0.172 Uiso 1 1 d R . .
H12C H 0.4033 0.4019 0.4148 0.172 Uiso 1 1 d R . .
N3 N 0.5025(17) 0.3589(7) 0.3723(12) 0.113(6) Uani 1 1 d DU . .
H3B H 0.5672 0.3507 0.3836 0.135 Uiso 1 1 d R . .
H3C H 0.4663 0.3328 0.3742 0.135 Uiso 1 1 d R . .
Na2 Na -0.6911(14) 0.2830(10) 0.0309(13) 0.075(4) Uani 0.50 1 d PU . 1
Na3 Na 0.1517(19) 0.5539(8) 0.2250(19) 0.087(6) Uani 0.50 1 d PU . 1
Na3A Na 0.0835(19) 0.5899(8) 0.222(2) 0.094(7) Uani 0.50 1 d PU C 2
Na2A Na -0.6928(15) 0.2817(11) 0.1220(15) 0.081(4) Uani 0.50 1 d PU D 2
O2W O -0.193(2) 0.1954(12) 0.458(2) 0.160(6) Uani 1 1 d U . .
O3W O -0.252(4) 0.494(2) 0.469(4) 0.152(6) Uani 0.50 1 d PU . .
O4W O -0.081(3) 0.1476(15) 0.486(3) 0.219(6) Uani 1 1 d U . .
O1W O 0.1588(12) 0.1740(6) 0.1345(15) 0.074(7) Uani 1 1 d . . .
O5W O 0.2218(14) 0.1522(9) -0.1989(19) 0.118(10) Uani 1 1 d . . .
N2A N -0.0299(10) 0.2836(7) 0.690(3) 0.070(3) Uani 0.50 1 d PDU E 1
H2AA H -0.0407 0.2614 0.7291 0.084 Uiso 0.50 1 d PR E 1
H2AB H -0.0213 0.2683 0.6394 0.084 Uiso 0.50 1 d PR E 1
N2 N -0.0398(10) 0.2948(11) 0.7290(16) 0.070(3) Uani 0.50 1 d PDU E 2
H2B H -0.0549 0.3043 0.7807 0.084 Uiso 0.50 1 d PR E 2
H2C H -0.0426 0.2629 0.7263 0.084 Uiso 0.50 1 d PR E 2
N1 N -0.7175(10) 0.3561(7) -0.3543(10) 0.104(4) Uani 1 1 d DU F 2
H1A H -0.7632 0.3713 -0.4032 0.124 Uiso 1 1 calc R F 2
H1B H -0.7459 0.3285 -0.3463 0.124 Uiso 1 1 calc R F 2

loop_
_atom_site_aniso_label
_atom_site_aniso_U_11
_atom_site_aniso_U_22
_atom_site_aniso_U_33
_atom_site_aniso_U_23
_atom_site_aniso_U_13
_atom_site_aniso_U_12
W1 0.0292(4) 0.0401(5) 0.0356(5) 0.0006(4) 0.0079(4) -0.0043(4)
W2 0.0390(5) 0.0456(5) 0.0295(5) -0.0033(4) 0.0048(4) -0.0022(4)
W3 0.0312(4) 0.0379(5) 0.0337(5) 0.0032(4) 0.0063(4) 0.0042(4)
W4 0.0299(4) 0.0537(6) 0.0307(5) -0.0045(5) 0.0074(4) -0.0035(4)
W5 0.0326(4) 0.0391(5) 0.0383(5) -0.0041(4) 0.0108(4) 0.0008(4)
W6 0.0435(5) 0.0323(5) 0.0352(5) 0.0027(4) 0.0071(4) 0.0023(4)
W7 0.0428(5) 0.0366(5) 0.0365(6) -0.0073(4) 0.0056(4) 0.0021(4)
W8 0.0344(4) 0.0412(5) 0.0457(6) -0.0056(5) 0.0055(4) -0.0081(4)
W9 0.0392(5) 0.0404(5) 0.0388(6) 0.0052(5) 0.0050(4) -0.0074(4)
W10 0.0353(4) 0.0394(5) 0.0320(5) 0.0040(4) 0.0040(4) -0.0031(4)
W11 0.0251(4) 0.0379(5) 0.0440(6) 0.0024(5) 0.0058(4) 0.0007(4)
W12 0.0317(4) 0.0458(6) 0.0390(6) -0.0051(5) 0.0066(4) 0.0057(4)
W13 0.0262(4) 0.0472(6) 0.0410(6) -0.0006(5) 0.0021(4) -0.0025(4)
W14 0.0342(4) 0.0342(5) 0.0341(5) 0.0016(4) 0.0113(4) -0.0017(4)
W15 0.0334(4) 0.0395(5) 0.0360(5) -0.0013(4) 0.0034(4) -0.0059(4)
W16 0.0322(4) 0.0547(6) 0.0425(6) 0.0007(5) 0.0080(4) -0.0142(4)
W17 0.0259(4) 0.0451(5) 0.0367(5) -0.0035(4) 0.0056(4) 0.0031(4)
W18 0.0293(4) 0.0544(6) 0.0346(5) -0.0034(5) 0.0101(4) -0.0063(4)
W19 0.0376(5) 0.0324(5) 0.0461(6) -0.0010(5) 0.0044(4) -0.0003(4)
Ce1 0.0365(6) 0.0355(7) 0.0426(8) 0.0038(6) 0.0056(6) 0.0037(6)
Si1 0.026(3) 0.029(3) 0.023(3) -0.004(2) 0.001(2) 0.000(2)
Si2 0.023(2) 0.035(3) 0.035(3) -0.004(3) 0.010(2) -0.005(2)
Na1 0.037(4) 0.044(5) 0.088(7) -0.025(5) 0.025(4) -0.012(4)
O1 0.026(6) 0.039(9) 0.093(12) 0.003(9) 0.026(7) -0.006(6)
O2 0.029(5) 0.033(5) 0.033(5) -0.008(5) 0.004(4) -0.006(4)
O3 0.055(6) 0.062(6) 0.048(6) 0.000(5) 0.023(4) 0.002(5)
O4 0.021(5) 0.048(6) 0.038(5) -0.001(5) 0.011(4) 0.001(4)
O5 0.027(6) 0.015(6) 0.029(8) 0.008(6) 0.000(6) -0.006(5)
O6 0.042(7) 0.055(9) 0.009(7) -0.005(7) 0.009(6) -0.016(7)
O7 0.062(8) 0.036(8) 0.046(9) 0.005(7) 0.028(7) 0.010(7)
O8 0.031(6) 0.041(9) 0.073(10) 0.014(8) 0.032(6) 0.009(6)
O9 0.035(5) 0.037(6) 0.050(6) 0.007(5) 0.002(4) -0.009(5)
O10 0.015(6) 0.069(11) 0.043(9) -0.002(9) -0.006(6) -0.007(7)
O11 0.030(5) 0.027(5) 0.015(5) -0.002(4) 0.002(4) -0.005(4)
O12 0.031(6) 0.047(9) 0.027(7) -0.004(6) 0.017(5) 0.004(6)
O13 0.023(6) 0.014(7) 0.072(11) 0.001(7) 0.006(7) 0.003(6)
O14 0.040(5) 0.036(5) 0.041(6) 0.006(5) 0.019(4) -0.010(4)
O15 0.025(4) 0.028(5) 0.008(5) -0.002(4) 0.009(4) 0.005(4)
O16 0.032(5) 0.028(5) 0.048(6) 0.003(5) 0.009(4) -0.010(4)
O17 0.047(7) 0.023(7) 0.026(8) 0.004(6) 0.010(6) 0.015(6)
O18 0.028(5) 0.047(6) 0.035(6) -0.007(5) 0.007(4) -0.003(5)
O19 0.034(2) 0.035(2) 0.031(2) -0.0013(18) 0.0135(16) -0.0005(18)
O20 0.037(5) 0.036(5) 0.032(5) 0.008(5) 0.018(4) 0.000(4)
O21 0.033(5) 0.048(6) 0.036(5) -0.007(5) 0.018(4) 0.009(4)
O22 0.027(5) 0.030(5) 0.024(5) 0.007(4) -0.002(4) -0.012(4)
O23 0.043(7) 0.023(7) 0.048(9) 0.002(7) 0.018(6) 0.005(6)
O24 0.039(5) 0.042(6) 0.030(5) 0.002(5) 0.011(4) -0.001(5)
O25 0.027(5) 0.036(6) 0.046(6) -0.001(5) 0.014(4) -0.003(4)
O26 0.052(6) 0.048(6) 0.064(6) -0.002(5) 0.007(5) 0.004(5)
O27 0.094(9) 0.014(6) 0.041(8) 0.011(6) 0.048(6) 0.025(7)
O28 0.037(2) 0.037(2) 0.035(2) 0.0010(18) 0.0130(16) -0.0005(18)
O29 0.034(7) 0.024(7) 0.045(9) -0.014(7) 0.006(6) 0.010(6)
O30 0.053(9) 0.045(9) 0.057(12) 0.001(9) -0.011(9) -0.022(8)
O31 0.026(6) 0.032(8) 0.049(9) -0.003(7) 0.013(6) 0.014(6)
O32 0.080(10) 0.047(10) 0.037(9) -0.002(8) 0.025(8) 0.019(8)
O33 0.053(2) 0.053(2) 0.054(2) -0.0015(19) 0.0160(16) -0.0001(19)
O34 0.068(10) 0.038(9) 0.040(9) -0.024(7) 0.010(8) -0.018(8)
O35 0.051(8) 0.037(8) 0.042(9) 0.003(7) 0.013(7) 0.006(7)
O36 0.048(5) 0.046(6) 0.034(5) 0.002(5) 0.021(4) 0.008(5)
O37 0.039(6) 0.022(7) 0.079(10) -0.016(7) 0.039(6) -0.008(6)
O38 0.022(6) 0.061(10) 0.026(8) 0.000(7) 0.007(6) 0.013(7)
O39 0.019(6) 0.034(8) 0.027(8) 0.006(6) 0.001(6) 0.004(6)
O40 0.031(5) 0.033(6) 0.045(6) -0.004(5) 0.011(4) -0.009(4)
O41 0.025(7) 0.062(10) 0.027(8) -0.002(8) -0.006(6) -0.019(7)
O42 0.056(9) 0.015(7) 0.073(12) -0.015(8) 0.001(9) 0.002(7)
O43 0.038(7) 0.071(10) 0.011(7) -0.004(7) 0.002(6) 0.029(7)
O44 0.053(8) 0.100(13) 0.040(9) 0.031(9) 0.017(7) 0.046(9)
O45 0.037(6) 0.055(9) 0.031(7) 0.012(7) 0.024(6) 0.006(7)
O46 0.033(5) 0.030(5) 0.038(6) -0.010(5) 0.006(4) -0.001(4)
O47 0.064(8) 0.045(9) 0.045(8) -0.027(7) 0.039(6) -0.018(7)
O48 0.018(6) 0.073(11) 0.041(9) 0.016(8) 0.002(6) 0.018(7)
O49 0.019(6) 0.030(7) 0.055(9) -0.011(7) 0.015(6) -0.001(6)
O50 0.045(8) 0.047(10) 0.104(13) 0.025(9) 0.037(8) -0.002(8)
O51 0.024(6) 0.041(9) 0.069(10) -0.005(8) 0.020(6) -0.011(6)
O52 0.037(5) 0.051(5) 0.041(5) 0.001(5) -0.018(5) 0.000(5)
O53 0.052(8) 0.035(9) 0.077(11) -0.002(8) 0.039(7) 0.007(7)
O54 0.033(7) 0.057(10) 0.073(11) 0.012(9) 0.019(7) -0.013(7)
O55 0.046(8) 0.077(12) 0.027(9) 0.002(9) 0.004(7) 0.004(9)
O56 0.048(8) 0.050(10) 0.075(11) 0.034(8) 0.025(8) -0.001(8)
O57 0.045(8) 0.023(7) 0.076(11) -0.013(8) 0.017(8) -0.018(7)
O58 0.048(6) 0.051(6) 0.041(6) 0.003(5) 0.007(4) -0.001(5)
O59 0.048(8) 0.060(10) 0.027(8) 0.004(8) 0.006(7) -0.010(8)
O60 0.043(5) 0.048(6) 0.019(5) -0.003(5) 0.015(4) -0.009(5)
O61 0.050(5) 0.051(6) 0.036(6) 0.008(5) 0.020(4) -0.002(5)
O62 0.051(8) 0.046(9) 0.067(12) 0.015(9) 0.002(8) -0.034(7)
O63 0.054(5) 0.048(6) 0.060(6) 0.004(5) 0.031(4) 0.011(5)
O64 0.045(9) 0.068(11) 0.043(11) 0.015(9) -0.015(8) 0.024(8)
O65 0.024(7) 0.116(15) 0.071(11) 0.025(11) 0.026(7) 0.000(9)
O66 0.069(10) 0.044(10) 0.096(15) 0.020(10) 0.021(10) 0.029(9)
O67 0.045(8) 0.070(11) 0.032(8) -0.012(8) 0.016(7) -0.005(8)
O68 0.046(9) 0.074(12) 0.036(10) -0.024(9) -0.005(8) 0.007(8)
O69 0.042(5) 0.058(6) 0.054(6) 0.007(5) 0.010(4) -0.013(5)
O70 0.060(9) 0.051(9) 0.019(8) 0.000(7) 0.012(7) 0.017(8)
O71 0.037(7) 0.056(9) 0.019(8) 0.021(7) -0.003(6) -0.002(7)
O72 0.086(9) 0.065(11) 0.042(8) -0.001(8) 0.047(7) -0.025(9)
O73 0.072(8) 0.082(13) 0.097(11) -0.013(10) 0.072(7) 0.009(9)
C1 0.027(6) 0.022(6) 0.024(6) -0.003(5) 0.006(5) -0.003(5)
C2 0.023(6) 0.028(6) 0.019(6) -0.003(5) 0.005(5) -0.002(5)
C3 0.031(6) 0.040(7) 0.033(6) 0.008(5) 0.008(5) -0.001(5)
C4 0.027(6) 0.037(6) 0.023(6) -0.009(5) 0.011(5) 0.003(5)
C5 0.047(9) 0.049(10) 0.061(10) 0.005(9) -0.004(9) 0.017(9)
C6 0.014(2) 0.014(2) 0.016(2) 0.0018(18) 0.0044(16) 0.0027(18)
C7 0.102(11) 0.109(12) 0.100(12) -0.003(11) 0.022(11) 0.005(11)
C8 0.101(11) 0.109(12) 0.102(12) 0.011(11) 0.025(11) 0.001(11)
C9 0.105(5) 0.059(4) 0.044(4) -0.007(4) 0.026(4) -0.007(4)
C10 0.104(5) 0.060(4) 0.045(4) -0.005(4) 0.020(4) -0.003(4)
C11 0.106(6) 0.111(7) 0.112(7) 0.002(6) 0.041(5) -0.008(6)
C12 0.131(12) 0.119(12) 0.107(12) 0.022(11) 0.057(11) -0.027(11)
N3 0.114(9) 0.112(9) 0.117(9) 0.017(9) 0.045(8) -0.024(9)
Na2 0.061(6) 0.147(7) 0.028(5) -0.008(6) 0.029(5) -0.016(6)
Na3 0.117(10) 0.045(9) 0.112(11) 0.020(9) 0.054(9) -0.010(9)
Na3A 0.116(11) 0.042(9) 0.132(12) 0.013(10) 0.050(10) -0.007(9)
Na2A 0.062(6) 0.148(7) 0.040(6) -0.007(7) 0.026(5) -0.011(7)
O2W 0.159(7) 0.164(8) 0.158(8) 0.004(6) 0.053(5) -0.002(6)
O3W 0.152(8) 0.153(8) 0.152(8) -0.005(6) 0.055(6) 0.003(6)
O4W 0.219(8) 0.222(8) 0.223(8) -0.001(6) 0.083(5) 0.002(6)
O1W 0.053(10) 0.044(10) 0.101(16) 0.004(11) -0.005(11) 0.005(9)
O5W 0.049(10) 0.127(19) 0.18(2) -0.046(17) 0.046(12) -0.013(12)
N2A 0.105(4) 0.059(4) 0.045(4) -0.005(4) 0.023(4) -0.006(4)
N2 0.105(4) 0.059(4) 0.045(4) -0.007(4) 0.022(4) -0.005(4)
N1 0.101(6) 0.105(6) 0.101(6) 0.006(5) 0.028(5) 0.000(5)

loop_
_atom_type_symbol
_atom_type_description
_atom_type_scat_dispersion_real
_atom_type_scat_dispersion_imag
_atom_type_scat_source
C C 0.0033 0.0016 'International Tables Vol C Tables 4.2.6.8 and 6.1.1.4'
H H 0.0000 0.0000 'International Tables Vol C Tables 4.2.6.8 and 6.1.1.4'
N N 0.0061 0.0033 'International Tables Vol C Tables 4.2.6.8 and 6.1.1.4'
O O 0.0106 0.0060 'International Tables Vol C Tables 4.2.6.8 and 6.1.1.4'
Si Si 0.0817 0.0704 'International Tables Vol C Tables 4.2.6.8 and 6.1.1.4'
Ce Ce -0.2486 2.6331 'International Tables Vol C Tables 4.2.6.8 and 6.1.1.4'
W W -0.8490 6.8722 'International Tables Vol C Tables 4.2.6.8 and 6.1.1.4'
Na Na 0.0362 0.0249 'International Tables Vol C Tables 4.2.6.8 and 6.1.1.4'

loop_
_geom_angle_atom_site_label_1
_geom_angle_atom_site_label_2
_geom_angle_atom_site_label_3
_geom_angle
_geom_angle_site_symmetry_1
_geom_angle_site_symmetry_3
O50 W1 O25 100.5(7) . .
O50 W1 O40 102.9(7) . .
O25 W1 O40 96.2(6) . .
O50 W1 O24 97.6(7) . .
O25 W1 O24 87.4(6) . .
O40 W1 O24 158.1(6) . .
O50 W1 O11 94.4(7) . .
O25 W1 O11 163.8(6) . .
O40 W1 O11 86.6(6) . .
O24 W1 O11 84.3(5) . .
O50 W1 O22 171.6(6) . .
O25 W1 O22 81.4(6) . .
O40 W1 O22 85.0(5) . .
O24 W1 O22 74.2(5) . .
O11 W1 O22 83.0(5) . .
O19 W2 O55 100.3(7) . .
O19 W2 O59 99.4(6) . .
O55 W2 O59 95.2(7) . .
O19 W2 O31 102.2(6) . .
O55 W2 O31 85.6(6) . .
O59 W2 O31 157.9(6) . .
O19 W2 O29 100.1(6) . .
O55 W2 O29 159.0(6) . .
O59 W2 O29 86.6(6) . .
O31 W2 O29 85.0(5) . .
O19 W2 O13 171.2(6) . .
O55 W2 O13 85.7(6) . .
O59 W2 O13 73.4(5) . .
O31 W2 O13 84.6(5) . .
O29 W2 O13 74.7(5) . .
O26 W3 O17 95.1(6) . .
O26 W3 O6 102.3(7) . .
O17 W3 O6 88.5(6) . .
O26 W3 O61 98.0(7) . .
O17 W3 O61 93.6(6) . .
O6 W3 O61 159.3(6) . .
O26 W3 O7 95.8(7) . .
O17 W3 O7 168.2(6) . .
O6 W3 O7 84.8(6) . .
O61 W3 O7 89.3(6) . .
O26 W3 O5 172.8(7) . .
O17 W3 O5 83.2(5) . .
O6 W3 O5 84.7(5) . .
O61 W3 O5 75.1(5) . .
O7 W3 O5 86.5(5) . .
O60 W4 O31 99.4(6) . .
O60 W4 O67 102.2(7) . .
O31 W4 O67 86.2(6) . .
O60 W4 O53 100.4(7) . .
O31 W4 O53 94.9(6) . .
O67 W4 O53 156.9(7) . .
O60 W4 O51 95.0(6) . .
O31 W4 O51 165.3(6) . .
O67 W4 O51 88.0(6) . .
O53 W4 O51 85.3(6) . .
O60 W4 O10 172.5(5) . .
O31 W4 O10 85.4(6) . .
O67 W4 O10 83.8(6) . .
O53 W4 O10 73.3(6) . .
O51 W4 O10 80.6(6) . .
O60 W4 Na1 137.1(5) . .
O31 W4 Na1 122.1(5) . .
O67 W4 Na1 72.8(5) . .
O53 W4 Na1 87.4(5) . .
O51 W4 Na1 43.2(5) . .
O10 W4 Na1 40.2(4) . .
O47 W5 O45 95.5(6) . .
O47 W5 O57 96.0(7) . .
O45 W5 O57 166.1(7) . .
O47 W5 O61 95.5(7) . .
O45 W5 O61 89.4(6) . .
O57 W5 O61 97.2(6) . .
O47 W5 O49 105.1(7) . .
O45 W5 O49 82.6(6) . .
O57 W5 O49 86.9(6) . .
O61 W5 O49 158.5(6) . .
O47 W5 O5 170.5(6) . .
O45 W5 O5 87.0(5) . .
O57 W5 O5 82.9(6) . .
O61 W5 O5 75.3(6) . .
O49 W5 O5 84.3(5) . .
O32 W6 O24 96.5(7) . .
O32 W6 O20 100.5(7) . .
O24 W6 O20 89.7(6) . .
O32 W6 O27 104.8(7) . .
O24 W6 O27 158.6(6) . .
O20 W6 O27 88.8(6) . .
O32 W6 O16 97.3(6) . .
O24 W6 O16 89.1(6) . .
O20 W6 O16 162.2(6) . .
O27 W6 O16 85.9(6) . .
O32 W6 O22 170.3(7) . .
O24 W6 O22 75.6(5) . .
O20 W6 O22 85.2(5) . .
O27 W6 O22 83.0(5) . .
O16 W6 O22 77.2(5) . .
O66 W7 O29 98.2(8) . .
O66 W7 O58 102.3(8) . .
O29 W7 O58 94.5(6) . .
O66 W7 O15 101.4(7) . .
O29 W7 O15 88.9(5) . .
O58 W7 O15 155.3(6) . .
O66 W7 O20 100.7(8) . .
O29 W7 O20 160.3(6) . .
O58 W7 O20 86.7(6) . .
O15 W7 O20 82.2(5) . .
O66 W7 O13 172.0(7) . .
O29 W7 O13 75.0(6) . .
O58 W7 O13 74.2(6) . .
O15 W7 O13 83.1(5) . .
O20 W7 O13 86.5(6) . .
O33 W8 O35 102.0(7) . .
O33 W8 O62 98.8(8) . .
O35 W8 O62 92.7(7) . .
O33 W8 O57 102.2(8) . .
O35 W8 O57 88.9(7) . .
O62 W8 O57 158.0(7) . .
O33 W8 O68 98.4(7) . .
O35 W8 O68 158.9(6) . .
O62 W8 O68 89.2(7) . .
O57 W8 O68 81.7(6) . .
O33 W8 O2 168.9(6) . .
O35 W8 O2 87.8(6) . .
O62 W8 O2 75.2(6) . .
O57 W8 O2 82.9(6) . .
O68 W8 O2 72.4(5) . .
O56 W9 O64 101.3(7) . .
O56 W9 O14 100.0(7) . .
O64 W9 O14 96.3(7) . .
O56 W9 O54 98.1(8) . .
O64 W9 O54 95.5(7) . .
O14 W9 O54 156.0(6) . .
O56 W9 O30 93.2(7) . .
O64 W9 O30 165.1(7) . .
O14 W9 O30 84.3(6) . .
O54 W9 O30 79.0(6) . .
O56 W9 O43 169.8(6) . .
O64 W9 O43 87.6(7) . .
O14 W9 O43 73.7(6) . .
O54 W9 O43 86.0(7) . .
O30 W9 O43 78.3(6) . .
O72 W10 O71 102.9(7) . .
O72 W10 O48 101.6(7) . .
O71 W10 O48 98.3(7) . .
O72 W10 O67 100.5(7) . .
O71 W10 O67 92.6(6) . .
O48 W10 O67 152.4(7) . .
O72 W10 O55 89.5(7) . .
O71 W10 O55 166.5(6) . .
O48 W10 O55 84.3(6) . .
O67 W10 O55 79.6(6) . .
O72 W10 O39 166.3(6) . .
O71 W10 O39 89.5(6) . .
O48 W10 O39 70.4(5) . .
O67 W10 O39 84.6(6) . .
O55 W10 O39 78.9(5) . .
O44 W11 O41 103.1(7) . .
O44 W11 O48 100.1(7) . .
O41 W11 O48 98.4(7) . .
O44 W11 O40 98.0(7) . .
O41 W11 O40 97.2(6) . .
O48 W11 O40 152.7(6) . .
O44 W11 O39 166.2(7) . .
O41 W11 O39 90.2(6) . .
O48 W11 O39 73.8(5) . .
O40 W11 O39 83.9(5) . .
O44 W11 O46 89.6(7) . .
O41 W11 O46 167.4(5) . .
O48 W11 O46 79.9(6) . .
O40 W11 O46 80.1(6) . .
O39 W11 O46 77.3(5) . .
O63 W12 O53 96.3(7) . .
O63 W12 O27 103.7(7) . .
O53 W12 O27 160.0(6) . .
O63 W12 O15 100.0(6) . .
O53 W12 O15 92.2(6) . .
O27 W12 O15 85.6(5) . .
O63 W12 O38 98.4(6) . .
O53 W12 O38 88.9(6) . .
O27 W12 O38 87.0(6) . .
O15 W12 O38 161.3(5) . .
O63 W12 O10 170.0(7) . .
O53 W12 O10 73.9(6) . .
O27 W12 O10 86.1(6) . .
O15 W12 O10 82.6(5) . .
O38 W12 O10 79.8(5) . .
O9 W13 O68 101.2(7) . .
O9 W13 O18 100.2(7) . .
O68 W13 O18 92.2(7) . .
O9 W13 O17 100.9(6) . .
O68 W13 O17 89.1(7) . .
O18 W13 O17 158.3(5) . .
O9 W13 O4 97.8(6) . .
O68 W13 O4 160.4(6) . .
O18 W13 O4 89.2(6) . .
O17 W13 O4 82.5(6) . .
O9 W13 O2 173.8(6) . .
O68 W13 O2 76.9(6) . .
O18 W13 O2 74.1(5) . .
O17 W13 O2 85.0(5) . .
O4 W13 O2 84.7(5) . .
O28 W14 O16 104.9(6) . .
O28 W14 O7 99.8(6) . .
O16 W14 O7 95.5(6) . .
O28 W14 O36 92.9(6) . .
O16 W14 O36 156.6(6) . .
O7 W14 O36 96.3(6) . .
O28 W14 O25 99.2(6) . .
O16 W14 O25 81.4(5) . .
O7 W14 O25 160.9(6) . .
O36 W14 O25 80.8(5) . .
O28 W14 O12 165.4(6) . .
O16 W14 O12 89.7(6) . .
O7 W14 O12 78.5(6) . .
O36 W14 O12 73.0(6) . .
O25 W14 O12 82.6(5) . .
O34 W15 O46 104.0(6) . .
O34 W15 O11 103.5(7) . .
O46 W15 O11 92.7(6) . .
O34 W15 O59 94.3(7) . .
O46 W15 O59 93.0(7) . .
O11 W15 O59 159.3(5) . .
O34 W15 O58 97.0(7) . .
O46 W15 O58 158.7(6) . .
O11 W15 O58 85.3(6) . .
O59 W15 O58 82.1(7) . .
O34 W15 O13 164.0(7) . .
O46 W15 O13 85.4(5) . .
O11 W15 O13 88.6(6) . .
O59 W15 O13 72.1(6) . .
O58 W15 O13 73.3(5) . .
O69 W16 O30 105.5(8) . .
O69 W16 O1 103.5(8) . .
O30 W16 O1 91.6(7) . .
O69 W16 O62 96.1(7) . .
O30 W16 O62 91.0(7) . .
O1 W16 O62 158.8(7) . .
O69 W16 O18 94.8(7) . .
O30 W16 O18 159.5(7) . .
O1 W16 O18 86.4(6) . .
O62 W16 O18 84.0(6) . .
O69 W16 O2 165.2(6) . .
O30 W16 O2 86.6(7) . .
O1 W16 O2 84.3(6) . .
O62 W16 O2 74.9(6) . .
O18 W16 O2 72.9(5) . .
O23 W17 O21 101.8(7) . .
O23 W17 O38 97.4(6) . .
O21 W17 O38 86.1(6) . .
O23 W17 O6 104.2(7) . .
O21 W17 O6 153.9(6) . .
O38 W17 O6 89.4(6) . .
O23 W17 O4 94.6(6) . .
O21 W17 O4 89.9(6) . .
O38 W17 O4 168.0(6) . .
O6 W17 O4 89.2(6) . .
O23 W17 O8 174.5(6) . .
O21 W17 O8 73.9(6) . .
O38 W17 O8 85.9(5) . .
O6 W17 O8 80.2(6) . .
O4 W17 O8 82.1(5) . .
O23 W17 Na1 144.3(5) . .
O21 W17 Na1 84.1(4) . .
O38 W17 Na1 47.5(5) . .
O6 W17 Na1 74.1(4) . .
O4 W17 Na1 120.8(4) . .
O8 W17 Na1 39.8(3) . .
O65 W18 O51 98.2(7) . .
O65 W18 O54 104.2(8) . .
O51 W18 O54 94.2(6) . .
O65 W18 O21 98.9(7) . .
O51 W18 O21 90.7(6) . .
O54 W18 O21 155.5(7) . .
O65 W18 O1 96.2(7) . .
O51 W18 O1 165.6(7) . .
O54 W18 O1 83.9(6) . .
O21 W18 O1 85.4(6) . .
O65 W18 O8 171.3(6) . .
O51 W18 O8 84.8(6) . .
O54 W18 O8 83.7(6) . .
O21 W18 O8 72.8(5) . .
O1 W18 O8 80.8(6) . .
O65 W18 Na1 141.8(5) . .
O51 W18 Na1 43.7(5) . .
O54 W18 Na1 81.0(5) . .
O21 W18 Na1 86.1(4) . .
O1 W18 Na1 122.0(5) . .
O8 W18 Na1 42.2(4) . .
O42 W19 O70 101.4(7) . .
O42 W19 O49 101.9(7) . .
O70 W19 O49 96.8(6) . .
O42 W19 O14 97.5(8) . .
O70 W19 O14 94.2(6) . .
O49 W19 O14 155.3(5) . .
O42 W19 O35 91.4(6) . .
O70 W19 O35 167.2(6) . .
O49 W19 O35 80.8(5) . .
O14 W19 O35 83.6(6) . .
O42 W19 O43 165.3(7) . .
O70 W19 O43 88.7(6) . .
O49 W19 O43 87.3(6) . .
O14 W19 O43 70.9(6) . .
O35 W19 O43 78.7(5) . .
O71 Ce1 O37 88.0(5) . .
O71 Ce1 O70 137.8(5) . .
O37 Ce1 O70 77.8(5) . .
O71 Ce1 O64 69.9(5) . .
O37 Ce1 O64 88.2(5) . .
O70 Ce1 O64 70.2(5) . .
O71 Ce1 O52 84.0(5) . .
O37 Ce1 O52 150.3(5) . .
O70 Ce1 O52 125.7(5) . .
O64 Ce1 O52 115.4(5) . .
O71 Ce1 O1W 143.9(5) . .
O37 Ce1 O1W 92.6(5) . .
O70 Ce1 O1W 77.0(5) . .
O64 Ce1 O1W 146.2(6) . .
O52 Ce1 O1W 77.8(6) . .
O71 Ce1 O41 73.3(5) . .
O37 Ce1 O41 71.8(4) . .
O70 Ce1 O41 135.3(5) . .
O64 Ce1 O41 138.4(5) . .
O52 Ce1 O41 78.6(5) . .
O1W Ce1 O41 72.7(5) . .
O5 Si1 O8 110.2(8) . .
O5 Si1 O43 113.4(8) . .
O8 Si1 O43 113.7(8) . .
O5 Si1 O2 109.3(7) . .
O8 Si1 O2 107.0(7) . .
O43 Si1 O2 102.7(7) . .
O5 Si1 Na1 88.0(5) . .
O8 Si1 Na1 42.9(5) . .
O43 Si1 Na1 92.0(5) . .
O2 Si1 Na1 149.8(6) . .
O10 Si2 O22 109.9(8) . .
O10 Si2 O13 109.9(8) . .
O22 Si2 O13 109.9(8) . .
O10 Si2 O39 109.1(8) . .
O22 Si2 O39 112.7(8) . .
O13 Si2 O39 105.1(7) . .
O10 Si2 Na1 46.1(6) . .
O22 Si2 Na1 89.8(5) . .
O13 Si2 Na1 154.5(6) . .
O39 Si2 Na1 80.5(5) . .
O10 Na1 O8 129.9(6) . .
O10 Na1 O12 104.0(6) . .
O8 Na1 O12 108.2(6) . .
O10 Na1 O51 71.6(6) . .
O8 Na1 O51 71.8(6) . .
O12 Na1 O51 172.7(6) . .
O10 Na1 O37 127.2(5) . .
O8 Na1 O37 102.8(6) . .
O12 Na1 O37 53.1(5) . .
O51 Na1 O37 134.2(6) . .
O10 Na1 O38 66.4(5) . .
O8 Na1 O38 69.3(5) . .
O12 Na1 O38 103.8(6) . .
O51 Na1 O38 69.2(5) . .
O37 Na1 O38 153.3(6) . .
O10 Na1 C1 120.3(6) . .
O8 Na1 C1 105.5(6) . .
O12 Na1 C1 27.5(5) . .
O51 Na1 C1 159.9(7) . .
O37 Na1 C1 25.8(5) . .
O38 Na1 C1 129.4(6) . .
O10 Na1 Si2 30.2(4) . .
O8 Na1 Si2 158.7(5) . .
O12 Na1 Si2 80.2(4) . .
O51 Na1 Si2 97.3(5) . .
O37 Na1 Si2 97.9(4) . .
O38 Na1 Si2 89.8(4) . .
C1 Na1 Si2 90.9(5) . .
O10 Na1 Si1 157.8(5) . .
O8 Na1 Si1 28.2(4) . .
O12 Na1 Si1 88.1(4) . .
O51 Na1 Si1 94.2(4) . .
O37 Na1 Si1 74.9(4) . .
O38 Na1 Si1 92.9(4) . .
C1 Na1 Si1 78.6(5) . .
Si2 Na1 Si1 168.3(4) . .
O10 Na1 W18 100.4(5) . .
O8 Na1 W18 41.5(4) . .
O12 Na1 W18 149.7(5) . .
O51 Na1 W18 31.1(3) . .
O37 Na1 W18 121.7(4) . .
O38 Na1 W18 70.0(4) . .
C1 Na1 W18 139.0(5) . .
Si2 Na1 W18 128.2(4) . .
Si1 Na1 W18 63.27(19) . .
O10 Na1 W4 40.1(4) . .
O8 Na1 W4 104.3(5) . .
O12 Na1 W4 143.3(5) . .
O51 Na1 W4 33.8(3) . .
O37 Na1 W4 133.8(5) . .
O38 Na1 W4 72.3(4) . .
C1 Na1 W4 148.2(5) . .
Si2 Na1 W4 63.5(2) . .
Si1 Na1 W4 128.1(3) . .
W18 Na1 W4 64.89(19) . .
O10 Na1 W17 95.9(4) . .
O8 Na1 W17 40.3(4) . .
O12 Na1 W17 103.0(4) . .
O51 Na1 W17 72.1(4) . .
O37 Na1 W17 132.7(5) . .
O38 Na1 W17 30.0(3) . .
C1 Na1 W17 119.3(5) . .
Si2 Na1 W17 119.5(3) . .
Si1 Na1 W17 62.88(18) . .
W18 Na1 W17 56.36(13) . .
W4 Na1 W17 90.9(2) . .
W16 O1 W18 147.1(8) . .
W16 O1 Na2 103.3(7) . .
W18 O1 Na2 109.3(8) . .
Si1 O2 W16 122.6(8) . .
Si1 O2 W13 123.7(7) . .
W16 O2 W13 94.7(5) . .
Si1 O2 W8 122.3(7) . .
W16 O2 W8 92.5(5) . .
W13 O2 W8 92.7(4) . .
W17 O4 W13 153.0(8) . .
Si1 O5 W3 126.5(7) . .
Si1 O5 W5 125.3(7) . .
W3 O5 W5 91.9(5) . .
W17 O6 W3 147.6(8) . .
W14 O7 W3 174.5(9) . .
Si1 O8 W18 126.7(8) . .
Si1 O8 Na1 109.0(7) . .
W18 O8 Na1 96.4(6) . .
Si1 O8 W17 127.3(8) . .
W18 O8 W17 91.2(5) . .
Na1 O8 W17 100.0(6) . .
Si2 O10 W4 126.6(8) . .
Si2 O10 Na1 103.7(8) . .
W4 O10 Na1 99.7(6) . .
Si2 O10 W12 123.8(9) . .
W4 O10 W12 91.8(5) . .
Na1 O10 W12 108.4(5) . .
W15 O11 W1 144.0(7) . .
C1 O12 W14 119.7(13) . .
C1 O12 Na1 92.7(12) . .
W14 O12 Na1 146.4(7) . .
Si2 O13 W2 125.8(8) . .
Si2 O13 W15 120.5(8) . .
W2 O13 W15 94.3(5) . .
Si2 O13 W7 122.3(7) . .
W2 O13 W7 92.0(5) . .
W15 O13 W7 93.7(4) . .
W9 O14 W19 116.9(7) . .
W12 O15 W7 154.3(7) . .
W14 O16 W6 150.7(7) . .
W3 O17 W13 152.4(8) . .
W13 O18 W16 118.2(6) . .
W13 O18 Na2 106.5(8) . .
W16 O18 Na2 103.0(7) . .
W6 O20 W7 149.8(8) . .
W17 O21 W18 121.8(7) . .
Si2 O22 W1 126.2(6) . .
Si2 O22 W6 127.4(8) . .
W1 O22 W6 92.5(5) . .
W6 O24 W1 117.0(7) . .
W1 O25 W14 148.5(8) . .
W6 O27 W12 150.4(8) . .
W7 O29 W2 117.9(7) . .
W16 O30 W9 149.4(9) . .
W4 O31 W2 149.4(8) . .
W8 O35 W19 148.7(8) . .
C2 O36 W14 121.7(12) . .
C1 O37 Ce1 146.7(13) . .
C1 O37 Na1 86.8(12) . .
Ce1 O37 Na1 121.3(7) . .
W17 O38 W12 152.0(8) . .
W17 O38 Na1 102.5(6) . .
W12 O38 Na1 104.9(5) . .
Si2 O39 W11 131.7(8) . .
Si2 O39 W10 128.9(8) . .
W11 O39 W10 92.3(4) . .
W1 O40 W11 158.0(9) . .
W11 O41 Ce1 145.3(8) . .
W19 O42 Na3 123.1(9) . 2_545
Si1 O43 W9 130.9(8) . .
Si1 O43 W19 130.3(8) . .
W9 O43 W19 94.4(6) . .
C3 O45 W5 140.3(12) . .
W15 O46 W11 148.0(7) . .
W11 O48 W10 118.2(7) . .
W5 O49 W19 154.7(7) . .
W18 O51 W4 151.4(9) . .
W18 O51 Na1 105.1(7) . .
W4 O51 Na1 103.0(6) . .
C6 O52 Ce1 102.8(9) . .
W12 O53 W4 120.8(8) . .
W9 O54 W18 159.8(10) . .
W2 O55 W10 152.3(8) . .
W5 O57 W8 149.7(9) . .
W7 O58 W15 118.7(8) . .
W2 O59 W15 119.3(7) . .
W5 O61 W3 117.1(8) . .
W8 O62 W16 117.0(7) . .
W9 O64 Ce1 148.0(9) . .
W4 O67 W10 156.5(9) . .
W13 O68 W8 117.7(7) . .
W19 O70 Ce1 149.3(8) . .
W10 O71 Ce1 150.1(8) . .
C4 O73 Na2 130.1(16) . 1_655
O37 C1 O12 127(2) . .
O37 C1 C2 119.5(18) . .
O12 C1 C2 113.2(18) . .
O37 C1 Na1 67.5(12) . .
O12 C1 Na1 59.8(11) . .
C2 C1 Na1 173.0(14) . .
O36 C2 C1 110.6(15) . .
O36 C2 C3 96.7(14) . .
C1 C2 C3 114.5(15) . .
O36 C2 H2A 111.4 . .
C1 C2 H2A 111.4 . .
C3 C2 H2A 111.4 . .
O45 C3 C4 110.9(14) . .
O45 C3 C2 117.3(14) . .
C4 C3 C2 114.1(13) . .
O45 C3 H3A 104.3 . .
C4 C3 H3A 104.3 . .
C2 C3 H3A 104.3 . .
O73 C4 O3 116.5(16) . .
O73 C4 C3 122.6(16) . .
O3 C4 C3 120.9(14) . .
C6 C5 H5A 109.5 . .
C6 C5 H5B 109.5 . .
H5A C5 H5B 109.5 . .
C6 C5 H5C 109.5 . .
H5A C5 H5C 109.5 . .
H5B C5 H5C 109.5 . .
O52 C6 C5 94.9(15) . .
O52 C6 H6A 112.8 . .
C5 C6 H6A 112.8 . .
O52 C6 H6B 112.8 . .
C5 C6 H6B 112.8 . .
H6A C6 H6B 110.2 . .
N1 C7 H7A 109.5 . .
N1 C7 H7B 109.5 . .
H7A C7 H7B 109.5 . .
N1 C7 H7C 109.5 . .
H7A C7 H7C 109.5 . .
H7B C7 H7C 109.5 . .
N1 C8 H8A 109.5 . .
N1 C8 H8B 109.5 . .
H8A C8 H8B 109.5 . .
N1 C8 H8C 109.5 . .
H8A C8 H8C 109.5 . .
H8B C8 H8C 109.5 . .
N2A C9 N2 28.3(18) . .
N2A C10 N2 28.6(19) . .
N3 C11 H11A 104.8 . .
N3 C11 H11B 113.5 . .
H11A C11 H11B 109.5 . .
N3 C11 H11C 110.0 . .
H11A C11 H11C 109.5 . .
H11B C11 H11C 109.5 . .
N3 C12 H12A 104.6 . .
N3 C12 H12B 103.0 . .
H12A C12 H12B 109.5 . .
N3 C12 H12C 120.3 . .
H12A C12 H12C 109.5 . .
H12B C12 H12C 109.5 . .
C12 N3 C11 91.2(17) . .
C12 N3 H3B 122.4 . .
C11 N3 H3B 115.6 . .
C12 N3 H3C 104.9 . .
C11 N3 H3C 111.9 . .
H3B N3 H3C 109.4 . .
O18 Na2 O73 70.1(7) . 1_455
O18 Na2 O1 53.3(6) . .
O73 Na2 O1 102.7(9) 1_455 .
C10 N2A C9 119.6(16) . .
C10 N2A H2AA 108.3 . .
C9 N2A H2AA 111.2 . .
C10 N2A H2AB 102.2 . .
C9 N2A H2AB 107.0 . .
H2AA N2A H2AB 107.6 . .
C10 N2A H2C 106.1 . .
C9 N2A H2C 112.9 . .
H2AA N2A H2C 2.2 . .
H2AB N2A H2C 108.2 . .
C10 N2 C9 118.4(18) . .
C10 N2 H2AA 105.6 . .
C9 N2 H2AA 107.8 . .
C10 N2 H2B 107.0 . .
C9 N2 H2B 110.5 . .
H2AA N2 H2B 106.8 . .
C10 N2 H2C 103.0 . .
C9 N2 H2C 108.9 . .
H2AA N2 H2C 2.6 . .
H2B N2 H2C 108.4 . .
C7 N1 C8 121.6(19) . .
C7 N1 H1A 106.9 . .
C8 N1 H1A 106.9 . .
C7 N1 H1B 106.9 . .
C8 N1 H1B 106.9 . .
H1A N1 H1B 106.7 . .

loop_
_geom_bond_atom_site_label_1
_geom_bond_atom_site_label_2
_geom_bond_distance
_geom_bond_site_symmetry_2
W1 O50 1.737(16) .
W1 O25 1.777(13) .
W1 O40 1.828(14) .
W1 O24 1.988(14) .
W1 O11 2.074(12) .
W1 O22 2.257(14) .
W2 O19 1.727(14) .
W2 O55 1.796(18) .
W2 O59 1.927(15) .
W2 O31 1.998(12) .
W2 O29 2.009(13) .
W2 O13 2.303(17) .
W3 O26 1.749(17) .
W3 O17 1.931(13) .
W3 O6 1.969(14) .
W3 O61 2.013(16) .
W3 O7 2.019(14) .
W3 O5 2.274(12) .
W4 O60 1.734(14) .
W4 O31 1.856(13) .
W4 O67 1.888(15) .
W4 O53 1.933(14) .
W4 O51 2.018(14) .
W4 O10 2.309(17) .
W4 Na1 3.532(11) .
W5 O47 1.660(15) .
W5 O45 1.874(13) .
W5 O57 1.887(14) .
W5 O61 1.891(15) .
W5 O49 1.909(14) .
W5 O5 2.358(14) .
W6 O32 1.752(15) .
W6 O24 1.865(14) .
W6 O20 1.873(14) .
W6 O27 1.889(15) .
W6 O16 1.983(14) .
W6 O22 2.293(13) .
W7 O66 1.739(17) .
W7 O29 1.911(15) .
W7 O58 1.923(15) .
W7 O15 1.979(11) .
W7 O20 1.991(14) .
W7 O13 2.364(12) .
W8 O33 1.738(16) .
W8 O35 1.797(14) .
W8 O62 1.934(18) .
W8 O57 1.955(16) .
W8 O68 2.082(16) .
W8 O2 2.347(14) .
W9 O56 1.732(17) .
W9 O64 1.808(15) .
W9 O14 1.855(15) .
W9 O54 1.899(17) .
W9 O30 2.135(15) .
W9 O43 2.201(15) .
W10 O72 1.766(16) .
W10 O71 1.816(15) .
W10 O48 1.910(13) .
W10 O67 1.923(14) .
W10 O55 2.153(17) .
W10 O39 2.325(14) .
W11 O44 1.722(15) .
W11 O41 1.787(15) .
W11 O48 1.890(16) .
W11 O40 1.990(15) .
W11 O39 2.193(12) .
W11 O46 2.209(13) .
W12 O63 1.687(15) .
W12 O53 1.887(17) .
W12 O27 1.895(15) .
W12 O15 1.900(11) .
W12 O38 1.987(14) .
W12 O10 2.319(14) .
W13 O9 1.697(13) .
W13 O68 1.861(17) .
W13 O18 1.939(15) .
W13 O17 1.942(14) .
W13 O4 1.957(14) .
W13 O2 2.318(12) .
W14 O28 1.759(15) .
W14 O16 1.847(15) .
W14 O7 1.847(14) .
W14 O36 1.983(15) .
W14 O25 2.104(12) .
W14 O12 2.198(14) .
W15 O34 1.728(15) .
W15 O46 1.796(13) .
W15 O11 1.833(13) .
W15 O59 1.994(16) .
W15 O58 2.045(16) .
W15 O13 2.313(12) .
W16 O69 1.677(16) .
W16 O30 1.805(15) .
W16 O1 1.835(16) .
W16 O62 2.007(18) .
W16 O18 2.025(13) .
W16 O2 2.306(15) .
W17 O23 1.707(13) .
W17 O21 1.840(15) .
W17 O38 1.846(12) .
W17 O6 1.874(14) .
W17 O4 1.928(13) .
W17 O8 2.364(14) .
W17 Na1 3.602(8) .
W18 O65 1.746(18) .
W18 O51 1.856(13) .
W18 O54 1.918(16) .
W18 O21 1.981(14) .
W18 O1 2.042(14) .
W18 O8 2.310(16) .
W18 Na1 3.465(9) .
W19 O42 1.695(15) .
W19 O70 1.768(14) .
W19 O49 1.935(15) .
W19 O14 1.966(15) .
W19 O35 2.173(14) .
W19 O43 2.238(15) .
Ce1 O71 2.398(16) .
Ce1 O37 2.452(14) .
Ce1 O70 2.482(14) .
Ce1 O64 2.493(18) .
Ce1 O52 2.562(14) .
Ce1 O1W 2.58(2) .
Ce1 O41 2.587(14) .
Si1 O5 1.586(15) .
Si1 O8 1.623(16) .
Si1 O43 1.653(15) .
Si1 O2 1.671(13) .
Si1 Na1 3.252(10) .
Si2 O10 1.612(14) .
Si2 O22 1.614(15) .
Si2 O13 1.628(15) .
Si2 O39 1.631(14) .
Si2 Na1 3.116(10) .
Na1 O10 2.312(19) .
Na1 O8 2.340(15) .
Na1 O12 2.401(18) .
Na1 O51 2.481(19) .
Na1 O37 2.567(16) .
Na1 O38 2.719(16) .
Na1 C1 2.78(2) .
O1 Na2 3.01(3) .
O3 C4 1.26(2) .
O12 C1 1.28(2) .
O18 Na2 2.87(3) .
O36 C2 1.45(2) .
O37 C1 1.21(2) .
O42 Na3 2.94(3) 2_545
O45 C3 1.454(18) .
O52 C6 1.34(2) .
O73 C4 1.20(2) .
O73 Na2 2.99(3) 1_655
C1 C2 1.45(3) .
C2 C3 1.53(3) .
C2 H2A 0.9800 .
C3 C4 1.519(16) .
C3 H3A 0.9800 .
C5 C6 1.443(14) .
C5 H5A 0.9600 .
C5 H5B 0.9600 .
C5 H5C 0.9600 .
C6 H6A 0.9700 .
C6 H6B 0.9700 .
C7 N1 1.429(12) .
C7 H7A 0.9600 .
C7 H7B 0.9600 .
C7 H7C 0.9600 .
C8 N1 1.436(12) .
C8 H8A 0.9600 .
C8 H8B 0.9600 .
C8 H8C 0.9600 .
C9 N2A 1.458(16) .
C9 N2 1.470(16) .
C10 N2A 1.444(16) .
C10 N2 1.450(16) .
C11 N3 1.445(17) .
C11 H11A 0.9601 .
C11 H11B 0.9601 .
C11 H11C 0.9600 .
C12 N3 1.442(17) .
C12 H12A 0.9602 .
C12 H12B 0.9600 .
C12 H12C 0.9599 .
N3 H3B 0.9000 .
N3 H3C 0.8999 .
Na2 O73 2.99(3) 1_455
Na3 O42 2.94(3) 2
N2A H2AA 0.9002 .
N2A H2AB 0.8999 .
N2A H2C 0.8545 .
N2 H2AA 0.9389 .
N2 H2B 0.9000 .
N2 H2C 0.8999 .
N1 H1A 0.9000 .
N1 H1B 0.9000 .
